data_2235636
loop_
_publ_author_name
'Kargar, Hadi'
'Kia, Reza'
'Tahir, Muhammad Nawaz'

_publ_section_title
;
 (<i>E</i>)-4-Amino-<i>N</i>'-(2-hydroxy-5-methylbenzylidene)benzohydrazide
;
_journal_coeditor_code SU2458
_journal_issue 7
_journal_name_full 'Acta Crystallographica Section E'
_journal_page_first o2185
_journal_page_last o2186
_journal_paper_doi 10.1107/S1600536812027948
_journal_volume 68
_journal_year 2012
_chemical_formula_iupac 'C15 H15 N3 O2'
_chemical_formula_moiety 'C15 H15 N3 O2'
_chemical_formula_sum 'C15 H15 N3 O2'
_chemical_formula_weight 269.30
_chemical_name_systematic
;
(<i>E</i>)-4-Amino-<i>N</i>'-(2-hydroxy-5-methylbenzylidene)benzohydrazide
;
_space_group_IT_number 2
_symmetry_cell_setting triclinic
_symmetry_space_group_name_Hall '-P 1'
_symmetry_space_group_name_H-M 'P -1'
_atom_sites_solution_hydrogens geom
_atom_sites_solution_primary direct
_atom_sites_solution_secondary difmap
_audit_creation_method SHELXL-97
_cell_angle_alpha 94.544(3)
_cell_angle_beta 100.583(3)
_cell_angle_gamma 95.880(3)
_cell_formula_units_Z 4
_cell_length_a 10.2717(8)
_cell_length_b 11.5668(10)
_cell_length_c 11.9152(9)
_cell_measurement_reflns_used 1125
_cell_measurement_temperature 291(2)
_cell_measurement_theta_max 27.40
_cell_measurement_theta_min 2.45
_cell_volume 1377.28(19)
_computing_cell_refinement 'SAINT (Bruker, 2005)'
_computing_data_collection 'APEX2 (Bruker, 2005)'
_computing_data_reduction 'SAINT (Bruker, 2005)'
_computing_molecular_graphics 'SHELXTL (Sheldrick, 2008)'
_computing_publication_material 'SHELXTL (Sheldrick, 2008) and PLATON (Spek, 2009)'
_computing_structure_refinement 'SHELXL97 (Sheldrick, 2008)'
_computing_structure_solution 'SHELXS97 (Sheldrick, 2008)'
_diffrn_ambient_temperature 291(2)
_diffrn_measured_fraction_theta_full 0.995
_diffrn_measured_fraction_theta_max 0.995
_diffrn_measurement_device_type
;
Bruker SMART APEXII CCD area-detector
;
_diffrn_measurement_method '\f and \w scans'
_diffrn_radiation_monochromator graphite
_diffrn_radiation_source 'fine-focus sealed tube'
_diffrn_radiation_type MoK\a
_diffrn_radiation_wavelength 0.71073
_diffrn_reflns_av_R_equivalents 0.0280
_diffrn_reflns_av_sigmaI/netI 0.0313
_diffrn_reflns_limit_h_max 13
_diffrn_reflns_limit_h_min -13
_diffrn_reflns_limit_k_max 14
_diffrn_reflns_limit_k_min -14
_diffrn_reflns_limit_l_max 13
_diffrn_reflns_limit_l_min -15
_diffrn_reflns_number 21355
_diffrn_reflns_theta_full 27.16
_diffrn_reflns_theta_max 27.16
_diffrn_reflns_theta_min 1.75
_diffrn_standards_number 0
_exptl_absorpt_coefficient_mu 0.089
_exptl_absorpt_correction_T_max 0.9790
_exptl_absorpt_correction_T_min 0.9739
_exptl_absorpt_correction_type multi-scan
_exptl_absorpt_process_details '(<i>SADABS</i>; Bruker, 2005)'
_exptl_crystal_colour yellow
_exptl_crystal_density_diffrn 1.299
_exptl_crystal_density_method 'not measured'
_exptl_crystal_description prism
_exptl_crystal_F_000 568
_exptl_crystal_size_max 0.30
_exptl_crystal_size_mid 0.25
_exptl_crystal_size_min 0.24
_refine_diff_density_max 0.187
_refine_diff_density_min -0.173
_refine_ls_extinction_method none
_refine_ls_goodness_of_fit_ref 1.046
_refine_ls_hydrogen_treatment constr
_refine_ls_matrix_type full
_refine_ls_number_parameters 365
_refine_ls_number_reflns 6081
_refine_ls_number_restraints 0
_refine_ls_restrained_S_all 1.046
_refine_ls_R_factor_all 0.0788
_refine_ls_R_factor_gt 0.0471
_refine_ls_shift/su_max 0.000
_refine_ls_shift/su_mean 0.000
_refine_ls_structure_factor_coef Fsqd
_refine_ls_weighting_details 'calc w=1/[\s^2^(Fo^2^)+(0.0572P)^2^+0.2031P] where P=(Fo^2^+2Fc^2^)/3'
_refine_ls_weighting_scheme calc
_refine_ls_wR_factor_gt 0.1197
_refine_ls_wR_factor_ref 0.1371
_reflns_number_gt 3917
_reflns_number_total 6081
_reflns_threshold_expression I>2\s(I)
_cod_data_source_file su2458.cif
_cod_data_source_block I
_cod_database_code 2235636
_cod_database_fobs_code 2235636

loop_
_symmetry_equiv_pos_as_xyz
'x, y, z'
'-x, -y, -z'

loop_
_atom_site_type_symbol
_atom_site_label
_atom_site_fract_x
_atom_site_fract_y
_atom_site_fract_z
_atom_site_U_iso_or_equiv
_atom_site_adp_type
_atom_site_calc_flag
_atom_site_refinement_flags
_atom_site_occupancy
_atom_site_symmetry_multiplicity
C C1 0.41397(14) 0.93883(14) 0.73216(13) 0.0416(4) Uani d . 1 1
C C2 0.34820(17) 0.95319(16) 0.62200(14) 0.0525(4) Uani d . 1 1
H H2A 0.2819 0.8953 0.5835 0.063 Uiso calc R 1 1
C C3 0.37828(18) 1.04928(17) 0.56949(15) 0.0580(5) Uani d . 1 1
H H3A 0.3332 1.0558 0.4955 0.070 Uiso calc R 1 1
C C4 0.47549(17) 1.13830(16) 0.62444(14) 0.0505(4) Uani d . 1 1
C C5 0.54375(16) 1.12428(15) 0.73354(14) 0.0507(4) Uani d . 1 1
H H5A 0.6107 1.1819 0.7714 0.061 Uiso calc R 1 1
C C6 0.51343(15) 1.02622(15) 0.78609(14) 0.0467(4) Uani d . 1 1
H H6A 0.5604 1.0183 0.8591 0.056 Uiso calc R 1 1
C C7 0.36676(14) 0.83795(14) 0.78761(13) 0.0426(4) Uani d . 1 1
C C8 0.48321(16) 0.68945(14) 1.02368(14) 0.0456(4) Uani d . 1 1
H H8A 0.5691 0.7281 1.0467 0.055 Uiso calc R 1 1
C C9 0.43816(16) 0.59517(14) 1.08529(14) 0.0446(4) Uani d . 1 1
C C10 0.31463(17) 0.52710(15) 1.04709(15) 0.0515(4) Uani d . 1 1
C C11 0.2798(2) 0.43601(16) 1.10815(19) 0.0650(5) Uani d . 1 1
H H11A 0.1992 0.3889 1.0822 0.078 Uiso calc R 1 1
C C12 0.3624(2) 0.41382(16) 1.20672(18) 0.0648(5) Uani d . 1 1
H H12A 0.3353 0.3532 1.2473 0.078 Uiso calc R 1 1
C C13 0.4847(2) 0.47943(16) 1.24696(15) 0.0584(5) Uani d . 1 1
C C14 0.51992(18) 0.56874(15) 1.18424(15) 0.0525(4) Uani d . 1 1
H H14A 0.6023 0.6134 1.2093 0.063 Uiso calc R 1 1
C C15 0.5763(3) 0.4523(2) 1.35265(18) 0.0848(7) Uani d . 1 1
H H15A 0.6484 0.4149 1.3308 0.127 Uiso calc R 1 1
H H15B 0.5276 0.4011 1.3942 0.127 Uiso calc R 1 1
H H15C 0.6115 0.5234 1.4005 0.127 Uiso calc R 1 1
C C16 0.06408(16) 0.30308(14) 0.48957(14) 0.0469(4) Uani d . 1 1
C C17 -0.05809(17) 0.34582(17) 0.48283(16) 0.0572(5) Uani d . 1 1
H H17A -0.1126 0.3465 0.4114 0.069 Uiso calc R 1 1
C C18 -0.1001(2) 0.38722(18) 0.57992(17) 0.0681(5) Uani d . 1 1
H H18A -0.1829 0.4145 0.5733 0.082 Uiso calc R 1 1
C C19 -0.0209(2) 0.38872(19) 0.68691(17) 0.0691(5) Uani d . 1 1
C C20 0.1007(2) 0.3453(2) 0.69390(17) 0.0709(6) Uani d . 1 1
H H20A 0.1551 0.3446 0.7654 0.085 Uiso calc R 1 1
C C21 0.14190(18) 0.30375(17) 0.59809(15) 0.0590(5) Uani d . 1 1
H H21A 0.2241 0.2751 0.6053 0.071 Uiso calc R 1 1
C C22 0.11833(16) 0.26239(15) 0.38986(14) 0.0466(4) Uani d . 1 1
C C23 -0.00670(15) 0.18859(14) 0.09605(14) 0.0458(4) Uani d . 1 1
H H23A -0.0949 0.2024 0.0929 0.055 Uiso calc R 1 1
C C24 0.03676(15) 0.14797(14) -0.00741(13) 0.0433(4) Uani d . 1 1
C C25 0.16631(15) 0.12065(14) -0.00588(14) 0.0454(4) Uani d . 1 1
C C26 0.20213(17) 0.07912(16) -0.10588(16) 0.0576(5) Uani d . 1 1
H H26A 0.2885 0.0610 -0.1046 0.069 Uiso calc R 1 1
C C27 0.11136(18) 0.06414(16) -0.20780(16) 0.0597(5) Uani d . 1 1
H H27A 0.1376 0.0364 -0.2746 0.072 Uiso calc R 1 1
C C28 -0.01883(18) 0.08963(16) -0.21308(15) 0.0557(5) Uani d . 1 1
C C29 -0.05284(16) 0.13124(15) -0.11215(14) 0.0495(4) Uani d . 1 1
H H29A -0.1394 0.1490 -0.1139 0.059 Uiso calc R 1 1
C C30 -0.1168(2) 0.0702(2) -0.32422(16) 0.0785(6) Uani d . 1 1
H H30A -0.1578 0.1401 -0.3377 0.118 Uiso calc R 1 1
H H30B -0.1841 0.0073 -0.3208 0.118 Uiso calc R 1 1
H H30C -0.0715 0.0509 -0.3856 0.118 Uiso calc R 1 1
N N1 0.50273(18) 1.23589(15) 0.57157(14) 0.0716(5) Uani d . 1 1
H H1A 0.4596 1.2425 0.5038 0.086 Uiso calc R 1 1
H H1B 0.5630 1.2907 0.6060 0.086 Uiso calc R 1 1
N N2 0.45092(13) 0.80883(12) 0.88017(11) 0.0473(3) Uani d . 1 1
H H1N2 0.5423 0.8349 0.8962 0.057 Uiso d R 1 1
N N3 0.40512(13) 0.71958(12) 0.93778(12) 0.0474(3) Uani d . 1 1
N N4 -0.0612(2) 0.4296(2) 0.78470(17) 0.1166(8) Uani d . 1 1
H H4A -0.1376 0.4551 0.7801 0.140 Uiso calc R 1 1
H H4B -0.0101 0.4297 0.8506 0.140 Uiso calc R 1 1
N N5 0.03008(13) 0.24063(13) 0.28828(11) 0.0509(4) Uani d . 1 1
H H1N5 -0.0634 0.2399 0.2848 0.061 Uiso d R 1 1
N N6 0.07587(12) 0.20552(12) 0.19168(11) 0.0464(3) Uani d . 1 1
O O1 0.25527(10) 0.78344(11) 0.75600(10) 0.0585(3) Uani d . 1 1
O O2 0.22764(12) 0.54605(12) 0.95216(12) 0.0704(4) Uani d . 1 1
H H2 0.2591 0.6017 0.9231 0.106 Uiso calc R 1 1
O O3 0.23698(11) 0.24990(12) 0.39557(10) 0.0596(3) Uani d . 1 1
O O4 0.25969(10) 0.13154(11) 0.09292(10) 0.0552(3) Uani d . 1 1
H H4 0.2266 0.1546 0.1469 0.083 Uiso calc R 1 1

loop_
_atom_site_aniso_label
_atom_site_aniso_U_11
_atom_site_aniso_U_22
_atom_site_aniso_U_33
_atom_site_aniso_U_12
_atom_site_aniso_U_13
_atom_site_aniso_U_23
C1 0.0320(8) 0.0510(10) 0.0423(9) 0.0098(7) 0.0070(7) 0.0025(7)
C2 0.0493(10) 0.0606(11) 0.0427(10) 0.0039(8) -0.0005(8) 0.0006(8)
C3 0.0627(11) 0.0695(13) 0.0394(10) 0.0108(9) 0.0012(8) 0.0074(9)
C4 0.0528(10) 0.0540(11) 0.0490(10) 0.0141(8) 0.0146(8) 0.0099(8)
C5 0.0425(9) 0.0509(10) 0.0554(11) 0.0041(7) 0.0035(8) 0.0024(8)
C6 0.0385(8) 0.0546(10) 0.0448(9) 0.0091(7) 0.0001(7) 0.0065(8)
C7 0.0316(8) 0.0521(10) 0.0436(9) 0.0071(7) 0.0065(7) -0.0001(7)
C8 0.0412(9) 0.0468(9) 0.0474(9) -0.0015(7) 0.0095(7) 0.0034(7)
C9 0.0476(9) 0.0415(9) 0.0466(9) 0.0020(7) 0.0176(8) 0.0011(7)
C10 0.0489(10) 0.0495(10) 0.0574(11) 0.0009(8) 0.0183(9) 0.0002(8)
C11 0.0615(12) 0.0503(11) 0.0861(15) -0.0065(9) 0.0314(11) 0.0020(10)
C12 0.0815(14) 0.0470(11) 0.0766(14) 0.0047(10) 0.0428(12) 0.0118(10)
C13 0.0804(13) 0.0466(10) 0.0548(11) 0.0138(9) 0.0259(10) 0.0076(8)
C14 0.0581(10) 0.0463(10) 0.0529(10) 0.0014(8) 0.0132(8) 0.0041(8)
C15 0.122(2) 0.0713(14) 0.0660(14) 0.0185(13) 0.0191(13) 0.0254(11)
C16 0.0413(9) 0.0496(10) 0.0476(10) -0.0005(7) 0.0056(7) 0.0073(8)
C17 0.0481(10) 0.0683(12) 0.0524(11) 0.0077(9) 0.0026(8) 0.0037(9)
C18 0.0568(11) 0.0783(14) 0.0694(13) 0.0172(10) 0.0118(10) -0.0016(11)
C19 0.0748(14) 0.0764(14) 0.0577(12) 0.0163(11) 0.0172(11) -0.0033(10)
C20 0.0685(13) 0.0935(16) 0.0475(11) 0.0181(11) 0.0021(10) -0.0009(10)
C21 0.0513(10) 0.0749(13) 0.0485(11) 0.0110(9) 0.0023(8) 0.0044(9)
C22 0.0393(9) 0.0522(10) 0.0464(10) -0.0011(7) 0.0042(7) 0.0109(8)
C23 0.0337(8) 0.0553(10) 0.0484(10) 0.0044(7) 0.0071(7) 0.0073(8)
C24 0.0355(8) 0.0450(9) 0.0474(9) -0.0010(7) 0.0053(7) 0.0064(7)
C25 0.0357(8) 0.0454(9) 0.0523(10) -0.0022(7) 0.0055(7) 0.0050(7)
C26 0.0436(9) 0.0596(11) 0.0700(12) 0.0034(8) 0.0177(9) -0.0029(9)
C27 0.0588(11) 0.0628(12) 0.0567(11) -0.0015(9) 0.0187(9) -0.0044(9)
C28 0.0565(11) 0.0569(11) 0.0494(10) -0.0032(8) 0.0057(8) 0.0024(8)
C29 0.0377(8) 0.0581(11) 0.0504(10) 0.0030(7) 0.0037(7) 0.0061(8)
C30 0.0803(14) 0.0929(17) 0.0531(12) -0.0014(12) 0.0007(11) -0.0035(11)
N1 0.0848(12) 0.0661(11) 0.0637(10) 0.0052(9) 0.0104(9) 0.0193(8)
N2 0.0338(7) 0.0550(9) 0.0521(8) -0.0008(6) 0.0053(6) 0.0145(7)
N3 0.0425(7) 0.0497(8) 0.0504(8) -0.0001(6) 0.0121(7) 0.0066(7)
N4 0.1149(17) 0.170(2) 0.0722(13) 0.0597(17) 0.0252(12) -0.0143(14)
N5 0.0348(7) 0.0746(10) 0.0412(8) 0.0023(6) 0.0060(6) 0.0026(7)
N6 0.0358(7) 0.0556(9) 0.0475(8) 0.0006(6) 0.0083(6) 0.0077(6)
O1 0.0343(6) 0.0699(8) 0.0650(8) -0.0040(5) -0.0003(5) 0.0048(6)
O2 0.0516(7) 0.0749(10) 0.0781(9) -0.0115(6) 0.0052(7) 0.0092(7)
O3 0.0382(7) 0.0875(9) 0.0533(7) 0.0084(6) 0.0064(5) 0.0136(6)
O4 0.0332(6) 0.0699(8) 0.0591(8) 0.0054(5) 0.0015(5) 0.0041(6)

loop_
_atom_type_symbol
_atom_type_description
_atom_type_scat_dispersion_real
_atom_type_scat_dispersion_imag
_atom_type_scat_source
C C 0.0033 0.0016 'International Tables Vol C Tables 4.2.6.8 and 6.1.1.4'
H H 0.0000 0.0000 'International Tables Vol C Tables 4.2.6.8 and 6.1.1.4'
N N 0.0061 0.0033 'International Tables Vol C Tables 4.2.6.8 and 6.1.1.4'
O O 0.0106 0.0060 'International Tables Vol C Tables 4.2.6.8 and 6.1.1.4'

loop_
_geom_angle_atom_site_label_1
_geom_angle_atom_site_label_2
_geom_angle_atom_site_label_3
_geom_angle
C6 C1 C2 117.47(15)
C6 C1 C7 123.98(14)
C2 C1 C7 118.34(14)
C3 C2 C1 121.66(16)
C3 C2 H2A 119.2
C1 C2 H2A 119.2
C2 C3 C4 120.99(16)
C2 C3 H3A 119.5
C4 C3 H3A 119.5
N1 C4 C3 120.40(16)
N1 C4 C5 121.57(17)
C3 C4 C5 118.03(16)
C6 C5 C4 120.71(16)
C6 C5 H5A 119.6
C4 C5 H5A 119.6
C5 C6 C1 121.12(15)
C5 C6 H6A 119.4
C1 C6 H6A 119.4
O1 C7 N2 120.24(15)
O1 C7 C1 122.84(14)
N2 C7 C1 116.88(13)
N3 C8 C9 119.98(15)
N3 C8 H8A 120.0
C9 C8 H8A 120.0
C14 C9 C10 118.37(15)
C14 C9 C8 119.70(15)
C10 C9 C8 121.92(15)
O2 C10 C11 118.23(16)
O2 C10 C9 122.92(16)
C11 C10 C9 118.84(17)
C12 C11 C10 121.07(18)
C12 C11 H11A 119.5
C10 C11 H11A 119.5
C11 C12 C13 121.56(18)
C11 C12 H12A 119.2
C13 C12 H12A 119.2
C14 C13 C12 116.99(18)
C14 C13 C15 121.74(19)
C12 C13 C15 121.25(18)
C13 C14 C9 123.14(17)
C13 C14 H14A 118.4
C9 C14 H14A 118.4
C13 C15 H15A 109.5
C13 C15 H15B 109.5
H15A C15 H15B 109.5
C13 C15 H15C 109.5
H15A C15 H15C 109.5
H15B C15 H15C 109.5
C17 C16 C21 117.31(16)
C17 C16 C22 124.35(15)
C21 C16 C22 118.28(15)
C18 C17 C16 121.16(17)
C18 C17 H17A 119.4
C16 C17 H17A 119.4
C17 C18 C19 120.81(18)
C17 C18 H18A 119.6
C19 C18 H18A 119.6
N4 C19 C18 121.6(2)
N4 C19 C20 120.3(2)
C18 C19 C20 118.12(18)
C21 C20 C19 121.11(18)
C21 C20 H20A 119.4
C19 C20 H20A 119.4
C20 C21 C16 121.48(18)
C20 C21 H21A 119.3
C16 C21 H21A 119.3
O3 C22 N5 120.98(16)
O3 C22 C16 122.88(15)
N5 C22 C16 116.13(14)
N6 C23 C24 120.07(14)
N6 C23 H23A 120.0
C24 C23 H23A 120.0
C29 C24 C25 117.95(15)
C29 C24 C23 120.09(14)
C25 C24 C23 121.93(14)
O4 C25 C26 118.01(14)
O4 C25 C24 122.05(15)
C26 C25 C24 119.92(15)
C27 C26 C25 120.60(16)
C27 C26 H26A 119.7
C25 C26 H26A 119.7
C26 C27 C28 121.37(17)
C26 C27 H27A 119.3
C28 C27 H27A 119.3
C29 C28 C27 117.21(16)
C29 C28 C30 122.23(18)
C27 C28 C30 120.55(18)
C28 C29 C24 122.95(16)
C28 C29 H29A 118.5
C24 C29 H29A 118.5
C28 C30 H30A 109.5
C28 C30 H30B 109.5
H30A C30 H30B 109.5
C28 C30 H30C 109.5
H30A C30 H30C 109.5
H30B C30 H30C 109.5
C4 N1 H1A 120.0
C4 N1 H1B 120.0
H1A N1 H1B 120.0
C7 N2 N3 117.71(13)
C7 N2 H1N2 122.5
N3 N2 H1N2 118.4
C8 N3 N2 118.76(13)
C19 N4 H4A 120.0
C19 N4 H4B 120.0
H4A N4 H4B 120.0
C22 N5 N6 118.69(13)
C22 N5 H1N5 121.4
N6 N5 H1N5 119.5
C23 N6 N5 118.36(13)
C10 O2 H2 109.5
C25 O4 H4 109.5

loop_
_geom_bond_atom_site_label_1
_geom_bond_atom_site_label_2
_geom_bond_distance
C1 C6 1.387(2)
C1 C2 1.392(2)
C1 C7 1.469(2)
C2 C3 1.354(2)
C2 H2A 0.9300
C3 C4 1.389(2)
C3 H3A 0.9300
C4 N1 1.365(2)
C4 C5 1.389(2)
C5 C6 1.374(2)
C5 H5A 0.9300
C6 H6A 0.9300
C7 O1 1.2274(18)
C7 N2 1.3585(19)
C8 N3 1.2745(19)
C8 C9 1.446(2)
C8 H8A 0.9300
C9 C14 1.391(2)
C9 C10 1.401(2)
C10 O2 1.354(2)
C10 C11 1.381(3)
C11 C12 1.375(3)
C11 H11A 0.9300
C12 C13 1.382(3)
C12 H12A 0.9300
C13 C14 1.379(2)
C13 C15 1.503(3)
C14 H14A 0.9300
C15 H15A 0.9600
C15 H15B 0.9600
C15 H15C 0.9600
C16 C17 1.386(2)
C16 C21 1.389(2)
C16 C22 1.467(2)
C17 C18 1.375(3)
C17 H17A 0.9300
C18 C19 1.378(3)
C18 H18A 0.9300
C19 N4 1.372(3)
C19 C20 1.384(3)
C20 C21 1.359(3)
C20 H20A 0.9300
C21 H21A 0.9300
C22 O3 1.2320(19)
C22 N5 1.361(2)
C23 N6 1.2773(19)
C23 C24 1.447(2)
C23 H23A 0.9300
C24 C29 1.395(2)
C24 C25 1.396(2)
C25 O4 1.3633(18)
C25 C26 1.376(2)
C26 C27 1.375(2)
C26 H26A 0.9300
C27 C28 1.390(3)
C27 H27A 0.9300
C28 C29 1.377(2)
C28 C30 1.495(2)
C29 H29A 0.9300
C30 H30A 0.9600
C30 H30B 0.9600
C30 H30C 0.9600
N1 H1A 0.8600
N1 H1B 0.8600
N2 N3 1.3746(18)
N2 H1N2 0.9357
N4 H4A 0.8600
N4 H4B 0.8600
N5 N6 1.3693(18)
N5 H1N5 0.9526
O2 H2 0.8200
O4 H4 0.8200

loop_
_geom_hbond_atom_site_label_D
_geom_hbond_atom_site_label_H
_geom_hbond_atom_site_label_A
_geom_hbond_site_symmetry_A
_geom_hbond_distance_DH
_geom_hbond_distance_HA
_geom_hbond_distance_DA
_geom_hbond_angle_DHA
_geom_hbond_publ_flag
O2 H2 N3 . 0.82 1.89 2.6079(19) 145 y
O4 H4 N6 . 0.82 1.86 2.5826(17) 146 y
N2 H1N2 O4 2_666 0.94 2.01 2.9342(18) 169 y
N5 H1N5 O1 2_566 0.95 1.93 2.8615(17) 167 y
N1 H1A O3 1_565 0.86 2.42 3.149(2) 142 y
C12 H12A O3 1_556 0.93 2.51 3.400(2) 160 y
C17 H17A O1 2_566 0.93 2.53 3.320(2) 143 y

loop_
_geom_torsion_atom_site_label_1
_geom_torsion_atom_site_label_2
_geom_torsion_atom_site_label_3
_geom_torsion_atom_site_label_4
_geom_torsion
C6 C1 C2 C3 -0.9(2)
C7 C1 C2 C3 174.06(16)
C1 C2 C3 C4 -0.7(3)
C2 C3 C4 N1 -178.50(17)
C2 C3 C4 C5 1.9(3)
N1 C4 C5 C6 178.96(16)
C3 C4 C5 C6 -1.4(3)
C4 C5 C6 C1 -0.2(3)
C2 C1 C6 C5 1.3(2)
C7 C1 C6 C5 -173.31(15)
C6 C1 C7 O1 155.69(16)
C2 C1 C7 O1 -18.9(2)
C6 C1 C7 N2 -21.9(2)
C2 C1 C7 N2 163.53(14)
N3 C8 C9 C14 -174.96(15)
N3 C8 C9 C10 6.4(2)
C14 C9 C10 O2 179.69(16)
C8 C9 C10 O2 -1.6(3)
C14 C9 C10 C11 -0.8(2)
C8 C9 C10 C11 177.92(16)
O2 C10 C11 C12 -178.53(17)
C9 C10 C11 C12 1.9(3)
C10 C11 C12 C13 -1.8(3)
C11 C12 C13 C14 0.4(3)
C11 C12 C13 C15 -178.03(18)
C12 C13 C14 C9 0.7(3)
C15 C13 C14 C9 179.17(17)
C10 C9 C14 C13 -0.5(3)
C8 C9 C14 C13 -179.26(16)
C21 C16 C17 C18 0.0(3)
C22 C16 C17 C18 -177.14(17)
C16 C17 C18 C19 0.8(3)
C17 C18 C19 N4 -179.9(2)
C17 C18 C19 C20 -1.3(3)
N4 C19 C20 C21 179.6(2)
C18 C19 C20 C21 0.9(3)
C19 C20 C21 C16 0.0(3)
C17 C16 C21 C20 -0.4(3)
C22 C16 C21 C20 176.92(18)
C17 C16 C22 O3 163.12(17)
C21 C16 C22 O3 -14.1(3)
C17 C16 C22 N5 -15.7(2)
C21 C16 C22 N5 167.10(15)
N6 C23 C24 C29 -178.99(15)
N6 C23 C24 C25 3.2(2)
C29 C24 C25 O4 -178.41(14)
C23 C24 C25 O4 -0.5(2)
C29 C24 C25 C26 0.3(2)
C23 C24 C25 C26 178.13(16)
O4 C25 C26 C27 178.73(15)
C24 C25 C26 C27 0.0(3)
C25 C26 C27 C28 -0.4(3)
C26 C27 C28 C29 0.4(3)
C26 C27 C28 C30 -178.63(17)
C27 C28 C29 C24 -0.1(3)
C30 C28 C29 C24 178.90(17)
C25 C24 C29 C28 -0.2(2)
C23 C24 C29 C28 -178.10(16)
O1 C7 N2 N3 -1.8(2)
C1 C7 N2 N3 175.79(13)
C9 C8 N3 N2 -179.45(14)
C7 N2 N3 C8 178.80(14)
O3 C22 N5 N6 -0.6(2)
C16 C22 N5 N6 178.23(14)
C24 C23 N6 N5 -178.08(14)
C22 N5 N6 C23 -177.96(14)

loop_
_cod_related_entry_id
_cod_related_entry_database
_cod_related_entry_code
1 ChemSpider 30657919
